data_4116719
loop_
_publ_author_name
'Christopher E. Dub\'e'
'David W. Wright'
'Samudranil Pal'
'Peter J. Bonitatebus'
'William H. Armstrong'

_publ_section_title
;
 Tetranuclear Manganese-Oxo Aggregates Relevant to the Photosynthetic
 Water Oxidation Center. Crystal Structure, Spectroscopic Properties and
 Reactivity of Adamantane-Shaped [Mn4O6(bpea)4]4+ and the Reduced
 Mixed-Valence Analog [Mn4O6(bpea)4]3+
;
_journal_name_full 'Journal of the American Chemical Society'
_journal_page_first 3704
_journal_page_last 3716
_journal_paper_doi 10.1021/ja973668v
_journal_volume 120
_journal_year 1998
_chemical_formula_sum 'C66 H66 Cl4 Mn4 N17 O22'
_chemical_formula_weight 1810.92
_chemical_name_systematic
; 
 ? 
;
_space_group_IT_number 2
_symmetry_cell_setting triclinic
_symmetry_space_group_name_Hall '-P 1'
_symmetry_space_group_name_H-M 'P -1'
_atom_sites_solution_hydrogens geom
_atom_sites_solution_primary direct
_atom_sites_solution_secondary difmap
_audit_creation_method SHELXL
_cell_angle_alpha 87.6260(10)
_cell_angle_beta 84.7230(10)
_cell_angle_gamma 67.17
_cell_formula_units_Z 2
_cell_length_a 13.2629(2)
_cell_length_b 16.0216(2)
_cell_length_c 20.6029(3)
_cell_measurement_temperature 293(2)
_cell_volume 4017.82(10)
_computing_structure_refinement 'SHELXL-93 (Sheldrick, 1993)'
_computing_structure_solution 'SHELXS-86 (Sheldrick, 1990)'
_diffrn_ambient_temperature 293(2)
_diffrn_radiation_monochromator graphite
_diffrn_radiation_source 'fine-focus sealed tube'
_diffrn_radiation_type MoK\a
_diffrn_radiation_wavelength 0.71073
_diffrn_reflns_av_R_equivalents 0.0357
_diffrn_reflns_av_sigmaI/netI 0.0398
_diffrn_reflns_limit_h_max 17
_diffrn_reflns_limit_h_min -16
_diffrn_reflns_limit_k_max 20
_diffrn_reflns_limit_k_min -19
_diffrn_reflns_limit_l_max 25
_diffrn_reflns_limit_l_min -27
_diffrn_reflns_number 24783
_diffrn_reflns_theta_max 28.29
_diffrn_reflns_theta_min 1.69
_exptl_absorpt_coefficient_mu 0.828
_exptl_crystal_density_diffrn 1.497
_exptl_crystal_F_000 1850
_refine_diff_density_max 2.247
_refine_diff_density_min -2.919
_refine_diff_density_rms 0.173
_refine_ls_extinction_method none
_refine_ls_goodness_of_fit_all 1.313
_refine_ls_goodness_of_fit_obs 1.341
_refine_ls_matrix_type full
_refine_ls_number_parameters 1021
_refine_ls_number_reflns 17402
_refine_ls_number_restraints 0
_refine_ls_restrained_S_all 1.321
_refine_ls_restrained_S_obs 1.341
_refine_ls_R_factor_all 0.1099
_refine_ls_R_factor_obs 0.0981
_refine_ls_shift/esd_max 15.000
_refine_ls_shift/esd_mean 0.331
_refine_ls_structure_factor_coef Fsqd
_refine_ls_weighting_details 'w=1/[\s^2^(Fo^2^)+(0.1020P)^2^+18.5786P] where P=(Fo^2^+2Fc^2^)/3'
_refine_ls_weighting_scheme calc
_refine_ls_wR_factor_all 0.2667
_refine_ls_wR_factor_obs 0.2539
_reflns_number_observed 15380
_reflns_number_total 17410
_reflns_observed_criterion >2sigma(I)
_cod_data_source_file ja973668v_2.cif
_cod_data_source_block C66H66Cl4Mn4N17O22
_cod_depositor_comments
;
The following automatic conversions were performed:

'_refine_ls_weighting_scheme' value 'calc
w=1/[\s^2^(Fo^2^)+(0.1020P)^2^+18.5786P] where P=(Fo^2^+2Fc^2^)/3'
was changed to 'calc'. New tag '_refine_ls_weighting_details' was
created. The value of the new tag was set to
'w=1/[\s^2^(Fo^2^)+(0.1020P)^2^+18.5786P] where P=(Fo^2^+2Fc^2^)/3'.

Automatic conversion script
Id: cif_fix_values 3143 2015-03-26 13:38:13Z robertas 
;
_cod_original_cell_volume 4017.70(10)
_cod_database_code 4116719

loop_
_symmetry_equiv_pos_as_xyz
'x, y, z'
'-x, -y, -z'

loop_
_atom_site_aniso_label
_atom_site_aniso_U_11
_atom_site_aniso_U_22
_atom_site_aniso_U_33
_atom_site_aniso_U_23
_atom_site_aniso_U_13
_atom_site_aniso_U_12
Mn4 0.0178(4) 0.0181(4) 0.0199(4) 0.0004(3) -0.0012(3) -0.0054(3)
Mn3 0.0200(4) 0.0181(4) 0.0199(4) 0.0020(3) -0.0016(3) -0.0044(3)
Mn2 0.0172(4) 0.0217(4) 0.0194(4) 0.0000(3) 0.0010(3) -0.0068(3)
Mn1 0.0185(4) 0.0215(4) 0.0193(4) 0.0007(3) -0.0011(3) -0.0076(3)
Cl3 0.0575(12) 0.0297(8) 0.0347(9) -0.0016(7) -0.0069(8) -0.0070(8)
Cl2 0.109(2) 0.092(2) 0.088(2) 0.048(2) -0.054(2) -0.067(2)
O6 0.023(2) 0.024(2) 0.023(2) -0.001(2) 0.000(2) -0.009(2)
O1 0.022(2) 0.023(2) 0.022(2) -0.001(2) -0.002(2) -0.008(2)
O3 0.021(2) 0.022(2) 0.022(2) 0.001(2) -0.001(2) -0.005(2)
O5 0.025(2) 0.024(2) 0.024(2) 0.001(2) 0.000(2) -0.010(2)
O4 0.019(2) 0.022(2) 0.025(2) -0.003(2) 0.000(2) -0.005(2)
O2 0.020(2) 0.023(2) 0.026(2) 0.002(2) -0.001(2) -0.005(2)
N6 0.023(2) 0.028(3) 0.024(3) -0.002(2) 0.003(2) -0.011(2)
N12 0.024(2) 0.022(2) 0.028(3) 0.002(2) -0.002(2) -0.009(2)
N3 0.022(2) 0.027(3) 0.027(3) -0.001(2) 0.003(2) -0.009(2)
N11 0.021(2) 0.024(2) 0.027(3) 0.000(2) -0.002(2) -0.007(2)
N9 0.022(2) 0.024(2) 0.023(2) 0.004(2) -0.001(2) -0.007(2)
N5 0.027(3) 0.025(3) 0.024(2) -0.003(2) 0.004(2) -0.009(2)
N8 0.027(3) 0.031(3) 0.025(3) 0.005(2) -0.002(2) -0.004(2)
N10 0.022(2) 0.021(2) 0.024(2) -0.003(2) 0.000(2) -0.004(2)
N2 0.026(3) 0.030(3) 0.024(3) -0.002(2) 0.002(2) -0.014(2)
N1 0.023(2) 0.029(3) 0.024(3) 0.002(2) -0.007(2) -0.010(2)
C38 0.031(3) 0.027(3) 0.029(3) 0.006(2) -0.005(3) -0.012(3)
C48 0.026(3) 0.027(3) 0.022(3) -0.002(2) 0.000(2) -0.012(2)
N4 0.023(3) 0.035(3) 0.029(3) -0.001(2) -0.001(2) -0.009(2)
C42 0.027(3) 0.027(3) 0.027(3) 0.004(2) -0.003(2) -0.008(2)
C47 0.023(3) 0.027(3) 0.028(3) -0.001(2) -0.002(2) -0.006(2)
O22 0.055(4) 0.033(3) 0.063(4) -0.003(3) 0.002(3) -0.007(3)
C41 0.033(3) 0.039(4) 0.027(3) -0.003(3) 0.001(3) -0.016(3)
C23 0.024(3) 0.042(4) 0.035(4) 0.003(3) 0.000(3) -0.017(3)
O21 0.101(6) 0.041(4) 0.038(3) -0.006(3) -0.006(3) 0.017(4)
C39 0.042(4) 0.036(4) 0.033(4) 0.005(3) 0.001(3) -0.024(3)
C56 0.041(4) 0.031(3) 0.033(4) 0.003(3) 0.000(3) -0.017(3)
N7 0.055(4) 0.025(3) 0.041(3) -0.007(3) 0.018(3) -0.016(3)
C40 0.034(4) 0.046(4) 0.028(3) 0.007(3) 0.003(3) -0.021(3)
O20 0.096(6) 0.056(4) 0.037(3) 0.005(3) -0.019(4) -0.009(4)
C1 0.031(3) 0.038(4) 0.035(4) 0.007(3) 0.001(3) -0.015(3)
C24 0.029(3) 0.035(3) 0.028(3) 0.000(3) 0.003(3) -0.015(3)
C43 0.028(3) 0.032(3) 0.034(3) -0.003(3) 0.001(3) -0.009(3)
C19 0.027(3) 0.030(3) 0.025(3) -0.003(3) 0.003(2) -0.002(3)
C28 0.028(3) 0.034(3) 0.025(3) 0.002(3) 0.000(2) -0.010(3)
C49 0.024(3) 0.033(3) 0.031(3) -0.003(3) 0.001(2) -0.008(3)
C52 0.025(3) 0.025(3) 0.033(3) 0.002(2) -0.002(2) -0.007(2)
C15 0.037(4) 0.034(4) 0.026(3) -0.004(3) 0.007(3) -0.014(3)
C17 0.059(5) 0.028(4) 0.036(4) -0.008(3) 0.009(4) -0.008(3)
C16 0.058(5) 0.037(4) 0.034(4) -0.008(3) 0.006(3) -0.024(4)
C37 0.051(4) 0.029(3) 0.033(4) -0.003(3) 0.010(3) -0.021(3)
C45 0.041(4) 0.071(6) 0.048(5) -0.013(4) -0.005(4) -0.035(4)
C50 0.030(3) 0.045(4) 0.031(3) -0.005(3) 0.007(3) -0.013(3)
C46 0.040(4) 0.060(5) 0.033(4) -0.015(3) -0.001(3) -0.024(4)
C25 0.040(4) 0.053(5) 0.048(5) 0.015(4) -0.004(3) -0.027(4)
C51 0.038(4) 0.025(3) 0.034(4) 0.001(3) 0.000(3) -0.002(3)
C21 0.032(4) 0.042(4) 0.035(4) 0.002(3) -0.011(3) -0.012(3)
C18 0.036(4) 0.037(4) 0.030(3) 0.001(3) 0.006(3) 0.001(3)
C53 0.044(4) 0.027(3) 0.047(4) 0.008(3) -0.004(3) -0.005(3)
C44 0.027(3) 0.046(4) 0.046(4) -0.011(3) 0.004(3) -0.019(3)
C33 0.032(4) 0.035(4) 0.046(4) 0.008(3) 0.001(3) 0.006(3)
C5 0.023(3) 0.046(4) 0.044(4) 0.011(3) 0.002(3) -0.003(3)
C3 0.033(4) 0.050(5) 0.046(5) -0.001(4) 0.014(3) -0.011(3)
C27 0.038(4) 0.048(4) 0.035(4) 0.014(3) -0.008(3) -0.016(3)
C55 0.065(5) 0.034(4) 0.036(4) 0.009(3) 0.001(4) -0.018(4)
C29 0.035(4) 0.035(4) 0.041(4) -0.002(3) -0.016(3) -0.006(3)
C10 0.054(5) 0.037(4) 0.046(4) -0.002(3) -0.025(4) -0.016(4)
C20 0.019(3) 0.048(4) 0.040(4) -0.006(3) 0.003(3) -0.008(3)
C26 0.050(5) 0.049(5) 0.053(5) 0.028(4) -0.007(4) -0.024(4)
C13 0.110(9) 0.037(4) 0.055(6) 0.009(4) -0.027(6) -0.039(5)
C12 0.090(7) 0.056(5) 0.048(5) -0.006(4) -0.015(5) -0.048(5)
C2 0.035(4) 0.056(5) 0.039(4) 0.010(4) 0.007(3) -0.019(4)
O19 0.079(6) 0.074(5) 0.104(7) -0.011(5) -0.016(5) -0.040(4)
C36 0.111(10) 0.053(6) 0.076(8) -0.021(6) 0.038(7) -0.032(7)
C14 0.078(7) 0.040(4) 0.041(4) 0.002(3) -0.022(4) -0.025(4)
C54 0.064(6) 0.032(4) 0.058(5) 0.020(4) -0.011(4) -0.007(4)
C22 0.041(5) 0.082(7) 0.050(5) 0.005(5) -0.018(4) -0.030(5)
C4 0.025(4) 0.060(5) 0.060(6) 0.013(4) 0.012(4) -0.002(4)
C35 0.101(8) 0.057(6) 0.058(6) -0.031(5) 0.044(6) -0.050(6)
C11 0.080(7) 0.052(5) 0.055(5) -0.006(4) -0.037(5) -0.026(5)
C34 0.034(4) 0.023(4) 0.108(8) 0.016(4) 0.016(5) 0.000(3)
C30 0.046(5) 0.064(6) 0.059(6) -0.015(5) -0.028(4) -0.003(4)
C32 0.041(5) 0.059(6) 0.087(8) 0.013(6) -0.021(5) 0.017(4)
O12 0.119(10) 0.204(15) 0.116(10) 0.090(10) -0.013(8) -0.051(10)
C31 0.051(6) 0.086(9) 0.087(9) -0.005(7) -0.041(6) 0.012(6)
Cl1 0.0563(13) 0.0482(11) 0.0566(13) -0.0009(9) -0.0239(10) -0.0181(10)
O10 0.060(4) 0.074(5) 0.070(5) 0.019(4) -0.013(4) -0.011(4)
O9 0.160(11) 0.107(8) 0.065(6) -0.013(6) -0.003(7) 0.003(8)
O8 0.130(8) 0.066(5) 0.065(5) 0.009(4) -0.036(5) -0.057(5)
O7 0.061(5) 0.078(6) 0.238(14) 0.014(8) -0.056(7) -0.032(5)
C63 0.044(5) 0.090(8) 0.087(8) 0.024(7) -0.006(5) -0.032(5)
N16 0.072(6) 0.087(7) 0.087(7) 0.008(6) 0.003(5) -0.045(6)
C64 0.082(10) 0.130(15) 0.228(24) 0.122(16) -0.006(12) -0.033(10)
Cl4 0.113(3) 0.072(2) 0.071(2) -0.005(2) -0.010(2) -0.030(2)
O18 0.170(14) 0.190(14) 0.088(8) -0.041(9) 0.046(8) -0.060(11)
O17 0.153(10) 0.119(9) 0.104(8) 0.003(6) -0.042(7) -0.095(8)
C61 0.137(12) 0.097(9) 0.040(5) 0.002(6) 0.004(6) -0.083(10)
N15 0.166(13) 0.165(13) 0.054(6) -0.023(7) 0.023(7) -0.130(12)
N14 0.088(10) 0.138(14) 0.125(13) 0.018(11) -0.013(9) 0.000(10)
N13 0.074(10) 0.099(9) 0.170(14) -0.043(9) -0.021(9) -0.004(7)
C62 0.172(17) 0.133(14) 0.086(10) 0.011(9) -0.030(11) -0.113(14)
C59 0.058(8) 0.166(18) 0.070(9) 0.029(11) -0.005(7) -0.022(10)
O16 0.077(8) 0.163(13) 0.259(20) 0.018(13) 0.002(10) -0.047(8)
C60 0.088(13) 0.283(32) 0.130(17) -0.078(19) 0.014(12) -0.046(16)
C6 0.019(4) 0.048(6) 0.032(5) 0.005(5) -0.006(4) -0.007(4)
C9' 0.032(5) 0.037(5) 0.021(4) 0.004(3) -0.005(3) -0.015(4)
C7' 0.023(5) 0.024(5) 0.035(6) 0.006(4) -0.004(4) -0.004(4)
C8 0.051(5) 0.043(4) 0.046(5) 0.020(4) -0.015(4) -0.015(4)
C6' 0.013(10) 0.028(12) 0.035(13) -0.002(10) -0.005(9) -0.003(9)
C9 0.044(17) 0.029(14) 0.043(16) -0.010(11) -0.021(13) -0.010(12)
C7 0.036(16) 0.025(16) 0.040(19) 0.017(13) 0.024(14) 0.008(12)

loop_
_atom_site_label
_atom_site_type_symbol
_atom_site_fract_x
_atom_site_fract_y
_atom_site_fract_z
_atom_site_U_iso_or_equiv
_atom_site_thermal_displace_type
_atom_site_occupancy
_atom_site_calc_flag
_atom_site_refinement_flags
_atom_site_disorder_group
Mn4 Mn 0.69743(7) 0.32129(6) 0.28970(4) 0.0191(2) Uani 1 d . .
Mn3 Mn 0.78421(7) 0.10412(6) 0.31700(4) 0.0203(2) Uani 1 d . .
Mn2 Mn 0.83696(7) 0.17986(6) 0.17496(4) 0.0198(2) Uani 1 d . .
Mn1 Mn 0.58879(7) 0.19991(6) 0.22181(4) 0.0199(2) Uani 1 d . .
Cl3 Cl 0.7254(2) 0.29024(12) 0.58840(9) 0.0434(4) Uani 1 d . .
Cl2 Cl 1.0492(3) 0.4781(2) 0.1506(2) 0.0859(11) Uani 1 d . .
O6 O 0.7999(3) 0.2820(3) 0.2223(2) 0.0234(8) Uani 1 d . .
O1 O 0.7008(3) 0.1889(3) 0.1614(2) 0.0225(8) Uani 1 d . .
O3 O 0.7412(3) 0.2220(3) 0.3403(2) 0.0230(8) Uani 1 d . .
O5 O 0.6648(4) 0.1122(3) 0.2773(2) 0.0241(9) Uani 1 d . .
O4 O 0.5893(3) 0.2992(3) 0.2587(2) 0.0228(8) Uani 1 d . .
O2 O 0.8658(3) 0.1041(3) 0.2429(2) 0.0239(9) Uani 1 d . .
N6 N 0.8451(4) 0.2559(4) 0.0902(3) 0.0249(10) Uani 1 d . .
N12 N 0.6342(4) 0.4501(3) 0.2478(3) 0.0246(10) Uani 1 d . .
N3 N 0.4441(4) 0.2191(4) 0.2803(3) 0.0257(11) Uani 1 d . .
N11 N 0.7941(4) 0.3741(4) 0.3367(3) 0.0248(10) Uani 1 d . .
N9 N 0.7114(4) 0.0730(3) 0.4051(3) 0.0238(10) Uani 1 d . .
N5 N 0.9040(4) 0.0662(4) 0.1147(3) 0.0261(11) Uani 1 d . .
N8 N 0.9213(5) 0.0746(4) 0.3701(3) 0.0299(12) Uani 1 d . .
N10 N 0.5874(4) 0.3965(3) 0.3704(3) 0.0237(10) Uani 1 d . .
N2 N 0.5469(4) 0.1092(4) 0.1697(3) 0.0260(11) Uani 1 d . .
N1 N 0.4636(4) 0.2917(4) 0.1602(3) 0.0253(11) Uani 1 d . .
C38 C 0.7048(6) -0.0088(4) 0.4084(3) 0.0286(13) Uani 1 d . .
C48 C 0.6585(5) 0.3837(4) 0.4243(3) 0.0248(12) Uani 1 d . .
H48A H 0.6771(5) 0.3232(4) 0.4425(3) 0.030 Uiso 1 calc R .
H48B H 0.6197(5) 0.4270(4) 0.4585(3) 0.030 Uiso 1 calc R .
N4 N 1.0093(4) 0.1652(4) 0.1628(3) 0.0295(11) Uani 1 d . .
C42 C 0.6694(5) 0.1289(5) 0.4559(3) 0.0281(13) Uani 1 d . .
H42A H 0.6761(5) 0.1846(5) 0.4542(3) 0.034 Uiso 1 calc R .
C47 C 0.7613(5) 0.3966(4) 0.3993(3) 0.0268(12) Uani 1 d . .
O22 O 0.7125(5) 0.3828(4) 0.5818(3) 0.053(2) Uani 1 d . .
C41 C 0.6164(6) 0.1070(5) 0.5109(3) 0.0324(14) Uani 1 d . .
H41A H 0.5867(6) 0.1474(5) 0.5453(3) 0.039 Uiso 1 calc R .
C23 C 1.0059(6) 0.2538(5) 0.1360(4) 0.0327(14) Uani 1 d . .
H23A H 1.0782(6) 0.2472(5) 0.1169(4) 0.039 Uiso 1 calc R .
H23B H 0.9850(6) 0.2977(5) 0.1709(4) 0.039 Uiso 1 calc R .
O21 O 0.7901(7) 0.2401(4) 0.5336(3) 0.074(2) Uani 1 d . .
C39 C 0.6534(6) -0.0350(5) 0.4617(4) 0.0346(15) Uani 1 d . .
H39A H 0.6489(6) -0.0915(5) 0.4627(4) 0.041 Uiso 1 calc R .
C56 C 0.6590(6) 0.4673(5) 0.1856(4) 0.0346(15) Uani 1 d . .
H56A H 0.7132(6) 0.4217(5) 0.1609(4) 0.042 Uiso 1 calc R .
N7 N 0.8480(6) -0.0455(4) 0.3197(3) 0.041(2) Uani 1 d . .
C40 C 0.6089(6) 0.0227(5) 0.5131(3) 0.0348(15) Uani 1 d . .
H40A H 0.5740(6) 0.0057(5) 0.5494(3) 0.042 Uiso 1 calc R .
O20 O 0.7748(7) 0.2525(5) 0.6472(3) 0.069(2) Uani 1 d . .
C1 C 0.4401(6) 0.1795(5) 0.3382(4) 0.0349(15) Uani 1 d . .
H1A H 0.5032(6) 0.1327(5) 0.3507(4) 0.042 Uiso 1 calc R .
C24 C 0.9254(6) 0.2869(5) 0.0855(3) 0.0303(14) Uani 1 d . .
C43 C 0.8836(6) 0.3862(5) 0.3096(4) 0.0321(14) Uani 1 d . .
H43A H 0.9048(6) 0.3729(5) 0.2657(4) 0.038 Uiso 1 calc R .
C19 C 1.0127(5) 0.0315(5) 0.1015(3) 0.0303(14) Uani 1 d . .
C28 C 0.7697(5) 0.2821(5) 0.0462(3) 0.0294(13) Uani 1 d . .
H28A H 0.7153(5) 0.2588(5) 0.0490(3) 0.035 Uiso 1 calc R .
C49 C 0.5016(5) 0.3585(5) 0.3882(3) 0.0301(13) Uani 1 d . .
H49A H 0.5372(5) 0.2930(5) 0.3898(3) 0.036 Uiso 1 calc R .
H49B H 0.4518(5) 0.3741(5) 0.3539(3) 0.036 Uiso 1 calc R .
C52 C 0.5577(5) 0.5152(4) 0.2837(3) 0.0283(13) Uani 1 d . .
C15 C 0.8457(6) 0.0198(5) 0.0974(3) 0.0331(14) Uani 1 d . .
H15A H 0.7696(6) 0.0454(5) 0.1047(3) 0.040 Uiso 1 calc R .
C17 C 1.0066(8) -0.1010(5) 0.0574(4) 0.044(2) Uani 1 d . .
H17A H 1.0414(8) -0.1580(5) 0.0387(4) 0.053 Uiso 1 calc R .
C16 C 0.8947(7) -0.0644(5) 0.0693(4) 0.042(2) Uani 1 d . .
H16A H 0.8526(7) -0.0959(5) 0.0585(4) 0.050 Uiso 1 calc R .
C37 C 0.7548(7) -0.0667(5) 0.3490(4) 0.037(2) Uani 1 d . .
H37A H 0.7801(7) -0.1302(5) 0.3612(4) 0.044 Uiso 1 calc R .
H37B H 0.7004(7) -0.0547(5) 0.3177(4) 0.044 Uiso 1 calc R .
C45 C 0.9135(7) 0.4383(7) 0.4094(4) 0.049(2) Uani 1 d . .
H45A H 0.9551(7) 0.4582(7) 0.4340(4) 0.058 Uiso 1 calc R .
C50 C 0.4345(6) 0.3913(5) 0.4531(3) 0.036(2) Uani 1 d . .
H50A H 0.3818(6) 0.3638(5) 0.4607(3) 0.054 Uiso 1 calc R .
H50B H 0.3970(6) 0.4560(5) 0.4518(3) 0.054 Uiso 1 calc R .
H50C H 0.4826(6) 0.3748(5) 0.4877(3) 0.054 Uiso 1 calc R .
C46 C 0.8187(7) 0.4290(6) 0.4372(4) 0.042(2) Uani 1 d . .
H46A H 0.7944(7) 0.4444(6) 0.4805(4) 0.051 Uiso 1 calc R .
C25 C 0.9306(7) 0.3485(6) 0.0373(4) 0.044(2) Uani 1 d . .
H25A H 0.9866(7) 0.3701(6) 0.0348(4) 0.053 Uiso 1 calc R .
C51 C 0.5362(6) 0.4948(5) 0.3540(4) 0.035(2) Uani 1 d . .
H51A H 0.5642(6) 0.5281(5) 0.3808(4) 0.043 Uiso 1 calc R .
H51B H 0.4575(6) 0.5160(5) 0.3647(4) 0.043 Uiso 1 calc R .
C21 C 1.0572(6) 0.1466(5) 0.2269(4) 0.037(2) Uani 1 d . .
H21A H 1.0632(6) 0.0867(5) 0.2414(4) 0.044 Uiso 1 calc R .
H21B H 1.0068(6) 0.1897(5) 0.2583(4) 0.044 Uiso 1 calc R .
C18 C 1.0675(6) -0.0528(5) 0.0735(4) 0.039(2) Uani 1 d . .
H18A H 1.1435(6) -0.0766(5) 0.0656(4) 0.047 Uiso 1 calc R .
C53 C 0.5010(7) 0.6012(5) 0.2586(4) 0.042(2) Uani 1 d . .
H53A H 0.4480(7) 0.6460(5) 0.2845(4) 0.051 Uiso 1 calc R .
C44 C 0.9442(6) 0.4175(5) 0.3443(4) 0.038(2) Uani 1 d . .
H44A H 1.0061(6) 0.4247(5) 0.3243(4) 0.046 Uiso 1 calc R .
C33 C 0.9807(6) -0.0119(5) 0.3825(4) 0.044(2) Uani 1 d . .
C5 C 0.3527(6) 0.2838(6) 0.2617(4) 0.042(2) Uani 1 d . .
C3 C 0.2536(7) 0.2736(6) 0.3620(4) 0.046(2) Uani 1 d . .
H3A H 0.1897(7) 0.2930(6) 0.3899(4) 0.055 Uiso 1 calc R .
C27 C 0.7711(7) 0.3427(6) -0.0029(4) 0.040(2) Uani 1 d . .
H27A H 0.7183(7) 0.3600(6) -0.0330(4) 0.049 Uiso 1 calc R .
C55 C 0.6069(8) 0.5503(5) 0.1571(4) 0.046(2) Uani 1 d . .
H55A H 0.6255(8) 0.5609(5) 0.1138(4) 0.056 Uiso 1 calc R .
C29 C 0.9510(6) 0.1394(5) 0.3905(4) 0.039(2) Uani 1 d . .
H29A H 0.9078(6) 0.1995(5) 0.3818(4) 0.046 Uiso 1 calc R .
C10 C 0.4897(7) 0.1432(5) 0.1181(4) 0.045(2) Uani 1 d . .
C20 C 1.0724(6) 0.0909(5) 0.1157(4) 0.037(2) Uani 1 d . .
H20A H 1.1414(6) 0.0535(5) 0.1331(4) 0.045 Uiso 1 calc R .
H20B H 1.0894(6) 0.1175(5) 0.0751(4) 0.045 Uiso 1 calc R .
C26 C 0.8515(7) 0.3774(6) -0.0072(5) 0.050(2) Uani 1 d . .
H26A H 0.8526(7) 0.4196(6) -0.0393(5) 0.060 Uiso 1 calc R .
C13 C 0.5408(11) -0.0334(6) 0.1471(5) 0.063(3) Uani 1 d . .
H13A H 0.5591(11) -0.0939(6) 0.1585(5) 0.076 Uiso 1 calc R .
C12 C 0.4834(10) 0.0019(7) 0.0950(5) 0.058(3) Uani 1 d . .
H12A H 0.4637(10) -0.0345(7) 0.0690(5) 0.070 Uiso 1 calc R .
C2 C 0.3468(7) 0.2048(6) 0.3800(4) 0.044(2) Uani 1 d . .
H2A H 0.3469(7) 0.1757(6) 0.4200(4) 0.053 Uiso 1 calc R .
O19 O 0.6183(7) 0.2874(6) 0.5905(5) 0.081(2) Uani 1 d . .
C36 C 0.8997(12) -0.1796(8) 0.2420(6) 0.082(4) Uani 1 d . .
H36A H 0.9148(12) -0.1945(8) 0.1966(6) 0.124 Uiso 1 calc R .
H36B H 0.8379(12) -0.1931(8) 0.2594(6) 0.124 Uiso 1 calc R .
H36C H 0.9627(12) -0.2147(8) 0.2649(6) 0.124 Uiso 1 calc R .
C14 C 0.5722(9) 0.0227(6) 0.1836(4) 0.051(2) Uani 1 d . .
H14A H 0.6126(9) -0.0020(6) 0.2192(4) 0.062 Uiso 1 calc R .
C54 C 0.5257(8) 0.6180(6) 0.1943(5) 0.055(2) Uani 1 d . .
H54A H 0.4883(8) 0.6744(6) 0.1758(5) 0.066 Uiso 1 calc R .
C22 C 1.1697(7) 0.1517(8) 0.2270(5) 0.055(2) Uani 1 d . .
H22A H 1.1944(7) 0.1387(8) 0.2700(5) 0.082 Uiso 1 calc R .
H22B H 1.1646(7) 0.2113(8) 0.2140(5) 0.082 Uiso 1 calc R .
H22C H 1.2210(7) 0.1081(8) 0.1970(5) 0.082 Uiso 1 calc R .
C4 C 0.2566(7) 0.3129(7) 0.3021(5) 0.054(2) Uani 1 d . .
H4A H 0.1941(7) 0.3592(7) 0.2885(5) 0.065 Uiso 1 calc R .
C35 C 0.8740(11) -0.0801(7) 0.2503(5) 0.069(3) Uani 1 d . .
H35A H 0.8119(11) -0.0459(7) 0.2256(5) 0.083 Uiso 1 calc R .
H35B H 0.9363(11) -0.0675(7) 0.2312(5) 0.083 Uiso 1 calc R .
C11 C 0.4547(9) 0.0913(7) 0.0810(5) 0.060(3) Uani 1 d . .
H11A H 0.4118(9) 0.1175(7) 0.0467(5) 0.072 Uiso 1 calc R .
C34 C 0.9419(7) -0.0819(5) 0.3615(6) 0.060(3) Uani 1 d . .
H34A H 0.9202(7) -0.1098(5) 0.4000(6) 0.072 Uiso 1 calc R .
H34B H 1.0026(7) -0.1288(5) 0.3377(6) 0.072 Uiso 1 calc R .
C30 C 1.0426(8) 0.1209(7) 0.4236(5) 0.060(3) Uani 1 d . .
H30A H 1.0616(8) 0.1671(7) 0.4373(5) 0.072 Uiso 1 calc R .
C32 C 1.0736(8) -0.0350(8) 0.4163(6) 0.073(3) Uani 1 d . .
H32A H 1.1145(8) -0.0955(8) 0.4256(6) 0.087 Uiso 1 calc R .
N17 N 0.6471(6) 0.7735(5) 0.2328(4) 0.075(2) Uiso 1 d . .
C66 C 0.7464(8) 0.6347(6) 0.3025(5) 0.076(2) Uiso 1 d . .
O12 O 1.0760(11) 0.4220(11) 0.2015(7) 0.153(6) Uani 1 d . .
C65 C 0.6976(8) 0.7072(6) 0.2615(5) 0.069(2) Uiso 1 d . .
C31 C 1.1052(9) 0.0312(9) 0.4358(7) 0.084(4) Uani 1 d . .
H31A H 1.1687(9) 0.0157(9) 0.4573(7) 0.101 Uiso 1 calc R .
Cl1 Cl 0.4096(2) 0.7955(2) 0.06591(12) 0.0530(5) Uani 1 d . .
O10 O 0.3481(6) 0.8578(6) 0.0197(4) 0.073(2) Uani 1 d . .
O9 O 0.3623(11) 0.8262(8) 0.1273(5) 0.127(5) Uani 1 d . .
O8 O 0.4169(8) 0.7074(6) 0.0539(4) 0.080(3) Uani 1 d . .
O7 O 0.5186(8) 0.7909(7) 0.0597(7) 0.122(5) Uani 1 d . .
C63 C 0.7814(9) 0.7356(9) 0.0202(6) 0.072(3) Uani 1 d . .
N16 N 0.7900(9) 0.7962(8) -0.0037(6) 0.078(3) Uani 1 d . .
C64 C 0.7709(14) 0.6503(14) 0.0476(12) 0.153(10) Uani 1 d . .
Cl4 Cl 0.8356(3) 0.7061(2) 0.4561(2) 0.0865(10) Uani 1 d . .
O18 O 0.8843(13) 0.6993(11) 0.3910(6) 0.155(6) Uani 1 d . .
O17 O 0.8568(11) 0.7698(8) 0.4881(5) 0.110(4) Uani 1 d . .
C61 C 0.4376(13) 0.9219(10) 0.3088(5) 0.080(4) Uani 1 d . .
N15 N 0.4866(13) 0.9532(11) 0.3320(5) 0.110(5) Uani 1 d . .
N14 N 1.1392(13) -0.1016(13) 0.2285(9) 0.131(6) Uani 1 d . .
N13 N 1.3068(12) 0.5068(9) 0.2744(8) 0.121(5) Uani 1 d . .
C62 C 0.3695(17) 0.8817(13) 0.2796(8) 0.113(6) Uani 1 d . .
C59 C 1.1708(12) -0.1800(17) 0.2121(8) 0.105(6) Uani 1 d . .
O16 O 0.7156(11) 0.7326(11) 0.4511(10) 0.168(7) Uani 1 d . .
C60 C 1.2115(17) -0.2901(21) 0.1940(11) 0.174(11) Uani 1 d . .
C58 C 1.1225(8) 0.5516(6) 0.3641(5) 0.080(2) Uiso 1 d . .
C57 C 1.2323(9) 0.5446(7) 0.2900(5) 0.076(2) Uiso 1 d . .
O14 O 1.1342(17) 0.4207(11) 0.0962(6) 0.073(5) Uiso 0.55(4) d P 4
O13 O 1.1104(19) 0.5369(9) 0.1619(6) 0.070(5) Uiso 0.44(4) d P 4
O11 O 0.9310(12) 0.4781(12) 0.1576(10) 0.069(5) Uiso 0.58(5) d P 4
O15 O 0.8934(25) 0.6289(14) 0.4906(8) 0.067(6) Uiso 0.39(9) d P 4
O14 O 1.0805(17) 0.4562(11) 0.0939(7) 0.069(5) Uiso 0.45(4) d P 3
O13 O 1.0489(19) 0.5558(10) 0.1606(6) 0.084(5) Uiso 0.56(4) d P 3
O11 O 0.9481(12) 0.4989(12) 0.1323(10) 0.069(5) Uiso 0.42(5) d P 3
O15 O 0.8585(25) 0.6210(14) 0.4935(7) 0.075(6) Uiso 0.61(9) d P 3
C6 C 0.3535(8) 0.3147(8) 0.1912(5) 0.035(3) Uani 0.73(2) d P 2
H6'A H 0.3151(8) 0.2870(8) 0.1671(5) 0.042 Uiso 0.73(2) calc PR 2
H6'B H 0.3140(8) 0.3799(8) 0.1892(5) 0.042 Uiso 0.73(2) calc PR 2
C9' C 0.4820(8) 0.2389(6) 0.0987(4) 0.029(2) Uani 0.73(2) d P 2
H9'A H 0.5493(8) 0.2360(6) 0.0742(4) 0.035 Uiso 0.73(2) calc PR 2
H9'B H 0.4216(8) 0.2678(6) 0.0716(4) 0.035 Uiso 0.73(2) calc PR 2
C7' C 0.4872(9) 0.3755(8) 0.1444(6) 0.029(2) Uani 0.73(2) d P 2
C8 C 0.4205(7) 0.4343(6) 0.0897(4) 0.048(2) Uani 1 d . 1
H8A H 0.4586(7) 0.4642(6) 0.0620(4) 0.072 Uiso 1 calc R 1
H8B H 0.3794(7) 0.4735(6) 0.1251(4) 0.072 Uiso 1 calc R 1
H8C H 0.3714(7) 0.4201(6) 0.0650(4) 0.072 Uiso 1 calc R 1
C6' C 0.3765(18) 0.3527(17) 0.2131(13) 0.026(6) Uani 0.27(2) d P 1
C9 C 0.4065(25) 0.2416(18) 0.1294(15) 0.039(8) Uani 0.27(2) d P 1
H9A H 0.3809(25) 0.2698(18) 0.0882(15) 0.046 Uiso 0.27(2) calc PR 1
H9B H 0.3436(25) 0.2422(18) 0.1577(15) 0.046 Uiso 0.27(2) calc PR 1
C7 C 0.5041(26) 0.3464(23) 0.1170(19) 0.042(9) Uani 0.27(2) d P 1
H7B H 0.5462(26) 0.3091(23) 0.0803(19) 0.050 Uiso 0.27(2) calc PR 1
H7C H 0.5549(26) 0.3624(23) 0.1398(19) 0.050 Uiso 0.27(2) calc PR 1

loop_
_atom_type_symbol
_atom_type_description
_atom_type_scat_dispersion_real
_atom_type_scat_dispersion_imag
_atom_type_scat_source
C C 0.0033 0.0016 'International Tables Vol C Tables 4.2.6.8 and 6.1.1.4'
H H 0.0000 0.0000 'International Tables Vol C Tables 4.2.6.8 and 6.1.1.4'
N N 0.0061 0.0033 'International Tables Vol C Tables 4.2.6.8 and 6.1.1.4'
O O 0.0106 0.0060 'International Tables Vol C Tables 4.2.6.8 and 6.1.1.4'
Cl Cl 0.1484 0.1585 'International Tables Vol C Tables 4.2.6.8 and 6.1.1.4'
Mn Mn 0.3368 0.7283 'International Tables Vol C Tables 4.2.6.8 and 6.1.1.4'

loop_
_geom_angle_atom_site_label_1
_geom_angle_atom_site_label_2
_geom_angle_atom_site_label_3
_geom_angle
O4 Mn4 O3 94.9(2)
O4 Mn4 O6 99.6(2)
O3 Mn4 O6 99.2(2)
O4 Mn4 N12 88.3(2)
O3 Mn4 N12 168.9(2)
O6 Mn4 N12 90.7(2)
O4 Mn4 N11 166.3(2)
O3 Mn4 N11 90.7(2)
O6 Mn4 N11 91.8(2)
N12 Mn4 N11 84.0(2)
O4 Mn4 N10 90.9(2)
O3 Mn4 N10 89.5(2)
O6 Mn4 N10 165.6(2)
N12 Mn4 N10 79.8(2)
N11 Mn4 N10 76.7(2)
O2 Mn3 O5 94.9(2)
O2 Mn3 O3 99.7(2)
O5 Mn3 O3 99.1(2)
O2 Mn3 N8 90.3(2)
O5 Mn3 N8 170.3(2)
O3 Mn3 N8 88.0(2)
O2 Mn3 N9 167.1(2)
O5 Mn3 N9 88.9(2)
O3 Mn3 N9 91.8(2)
N8 Mn3 N9 84.3(2)
O2 Mn3 N7 92.0(2)
O5 Mn3 N7 92.5(2)
O3 Mn3 N7 162.7(2)
N8 Mn3 N7 79.2(3)
N9 Mn3 N7 75.5(2)
O2 Mn2 O1 100.9(2)
O2 Mn2 O6 95.6(2)
O1 Mn2 O6 98.5(2)
O2 Mn2 N5 87.7(2)
O1 Mn2 N5 90.0(2)
O6 Mn2 N5 170.1(2)
O2 Mn2 N6 165.9(2)
O1 Mn2 N6 91.7(2)
O6 Mn2 N6 88.6(2)
N5 Mn2 N6 86.1(2)
O2 Mn2 N4 90.3(2)
O1 Mn2 N4 164.5(2)
O6 Mn2 N4 90.9(2)
N5 Mn2 N4 79.7(2)
N6 Mn2 N4 76.2(2)
O2 Mn2 Mn1 81.21(14)
O1 Mn2 Mn1 26.18(13)
O6 Mn2 Mn1 83.42(14)
N5 Mn2 Mn1 106.3(2)
N6 Mn2 Mn1 112.66(15)
N4 Mn2 Mn1 169.2(2)
O4 Mn1 O1 95.0(2)
O4 Mn1 O5 101.3(2)
O1 Mn1 O5 98.0(2)
O4 Mn1 N3 87.5(2)
O1 Mn1 N3 171.5(2)
O5 Mn1 N3 89.5(2)
O4 Mn1 N2 164.1(2)
O1 Mn1 N2 90.5(2)
O5 Mn1 N2 92.6(2)
N3 Mn1 N2 85.0(2)
O4 Mn1 N1 87.3(2)
O1 Mn1 N1 93.4(2)
O5 Mn1 N1 165.1(2)
N3 Mn1 N1 78.6(2)
N2 Mn1 N1 77.5(2)
O4 Mn1 Mn2 80.45(13)
O1 Mn1 Mn2 26.12(13)
O5 Mn1 Mn2 79.75(14)
N3 Mn1 Mn2 161.9(2)
N2 Mn1 Mn2 109.84(15)
N1 Mn1 Mn2 113.98(15)
O21 Cl3 O22 110.0(4)
O21 Cl3 O20 110.5(4)
O22 Cl3 O20 110.3(4)
O21 Cl3 O19 108.6(6)
O22 Cl3 O19 107.7(5)
O20 Cl3 O19 109.6(6)
O13 Cl2 O14 110.1(9)
O13 Cl2 O12 113.7(11)
O14 Cl2 O12 124.6(12)
O13 Cl2 O11 101.8(13)
O14 Cl2 O11 85.6(13)
O12 Cl2 O11 115.6(13)
O12 Cl2 O13 100.1(10)
O12 Cl2 O11 90.3(11)
O13 Cl2 O11 141.4(9)
O12 Cl2 O14 101.0(10)
O13 Cl2 O14 95.0(9)
O11 Cl2 O14 119.5(8)
Mn4 O6 Mn2 127.9(2)
Mn2 O1 Mn1 127.7(2)
Mn4 O3 Mn3 128.6(2)
Mn3 O5 Mn1 127.5(2)
Mn4 O4 Mn1 131.1(2)
Mn2 O2 Mn3 130.5(2)
C24 N6 C28 119.7(6)
C24 N6 Mn2 115.3(4)
C28 N6 Mn2 124.6(4)
C52 N12 C56 119.5(6)
C52 N12 Mn4 117.0(4)
C56 N12 Mn4 123.2(5)
C5 N3 C1 118.3(6)
C5 N3 Mn1 116.7(5)
C1 N3 Mn1 124.4(5)
C47 N11 C43 118.8(6)
C47 N11 Mn4 115.3(4)
C43 N11 Mn4 125.9(5)
C42 N9 C38 118.8(6)
C42 N9 Mn3 125.1(4)
C38 N9 Mn3 116.1(4)
C19 N5 C15 119.0(6)
C19 N5 Mn2 117.4(5)
C15 N5 Mn2 122.9(4)
C33 N8 C29 119.9(7)
C33 N8 Mn3 117.8(6)
C29 N8 Mn3 122.2(5)
C48 N10 C51 109.4(5)
C48 N10 C49 110.9(5)
C51 N10 C49 111.0(5)
C48 N10 Mn4 104.7(4)
C51 N10 Mn4 110.9(4)
C49 N10 Mn4 109.8(4)
C14 N2 C10 117.8(6)
C14 N2 Mn1 125.8(5)
C10 N2 Mn1 116.4(5)
C7 N1 C9 115.9(24)
C6 N1 C9' 112.1(7)
C6 N1 C7' 111.2(8)
C9' N1 C7' 108.7(7)
C7 N1 C6' 110.1(18)
C9 N1 C6' 104.8(16)
C7 N1 Mn1 113.1(15)
C6 N1 Mn1 111.6(5)
C9 N1 Mn1 110.5(11)
C9' N1 Mn1 103.5(5)
C7' N1 Mn1 109.4(5)
C6' N1 Mn1 101.1(9)
N9 C38 C39 121.6(6)
N9 C38 C37 114.7(6)
C39 C38 C37 123.6(6)
N10 C48 C47 109.7(5)
C23 N4 C21 110.6(6)
C23 N4 C20 110.5(6)
C21 N4 C20 110.9(6)
C23 N4 Mn2 104.9(4)
C21 N4 Mn2 110.1(4)
C20 N4 Mn2 109.6(4)
N9 C42 C41 122.6(6)
N11 C47 C46 122.0(6)
N11 C47 C48 114.8(5)
C46 C47 C48 123.3(6)
C42 C41 C40 117.9(6)
N4 C23 C24 110.1(6)
C40 C39 C38 119.5(7)
N12 C56 C55 122.0(7)
C37 N7 C34 110.3(6)
C37 N7 C35 108.1(7)
C34 N7 C35 114.7(8)
C37 N7 Mn3 104.6(4)
C34 N7 Mn3 110.1(5)
C35 N7 Mn3 108.6(6)
C39 C40 C41 119.6(6)
N3 C1 C2 122.7(7)
N6 C24 C25 121.2(7)
N6 C24 C23 116.1(6)
C25 C24 C23 122.7(6)
N11 C43 C44 122.2(7)
N5 C19 C18 121.9(7)
N5 C19 C20 116.5(6)
C18 C19 C20 121.5(6)
N6 C28 C27 121.7(7)
N10 C49 C50 114.9(6)
N12 C52 C53 122.1(7)
N12 C52 C51 117.9(6)
C53 C52 C51 119.9(6)
N5 C15 C16 122.2(7)
C16 C17 C18 119.7(7)
C17 C16 C15 118.8(8)
N7 C37 C38 108.8(6)
C44 C45 C46 118.4(7)
C47 C46 C45 118.9(7)
C26 C25 C24 119.3(7)
N10 C51 C52 113.2(5)
N4 C21 C22 115.0(7)
C17 C18 C19 118.5(7)
C54 C53 C52 118.1(8)
C43 C44 C45 119.7(7)
N8 C33 C32 120.0(9)
N8 C33 C34 118.3(7)
C32 C33 C34 121.7(8)
N3 C5 C4 121.5(7)
N3 C5 C6 117.1(7)
C4 C5 C6 120.8(7)
N3 C5 C6' 112.4(10)
C4 C5 C6' 119.1(10)
C2 C3 C4 118.4(7)
C26 C27 C28 119.3(7)
C56 C55 C54 118.6(7)
N8 C29 C30 122.9(8)
N2 C10 C11 122.0(8)
N2 C10 C9' 113.8(7)
C11 C10 C9' 123.6(8)
N2 C10 C9 112.2(12)
C11 C10 C9 114.7(12)
N4 C20 C19 114.0(5)
C27 C26 C25 118.9(7)
C12 C13 C14 118.9(8)
C13 C12 C11 119.0(8)
C3 C2 C1 119.1(7)
N2 C14 C13 122.7(8)
C53 C54 C55 119.7(7)
C3 C4 C5 119.9(8)
C36 C35 N7 116.0(9)
C12 C11 C10 119.6(8)
C33 C34 N7 113.9(6)
C29 C30 C31 117.4(10)
C31 C32 C33 119.9(9)
N17 C65 C66 171.9(10)
C32 C31 C30 119.9(9)
O9 Cl1 O8 113.1(7)
O9 Cl1 O7 109.2(9)
O8 Cl1 O7 105.9(6)
O9 Cl1 O10 108.1(6)
O8 Cl1 O10 110.9(5)
O7 Cl1 O10 109.5(6)
N16 C63 C64 175.6(18)
O15 Cl4 O17 100.6(14)
O15 Cl4 O18 109.4(11)
O17 Cl4 O18 108.8(9)
O15 Cl4 O16 119.6(18)
O17 Cl4 O16 111.8(9)
O18 Cl4 O16 106.3(11)
O17 Cl4 O15 113.1(12)
O18 Cl4 O15 117.3(10)
O16 Cl4 O15 99.0(16)
N15 C61 C62 178.1(17)
N14 C59 C60 176.3(18)
N13 C57 C58 139.9(14)
Cl2 O14 O11 50.0(9)
Cl2 O11 O14 44.4(7)
N1 C6 C5 112.8(7)
N1 C9' C10 107.7(7)
C5 C6' N1 104.4(15)
N1 C9 C10 107.6(18)
N1 C7 C8 118.2(21)

loop_
_geom_bond_atom_site_label_1
_geom_bond_atom_site_label_2
_geom_bond_distance
Mn4 O4 1.781(4)
Mn4 O3 1.792(4)
Mn4 O6 1.798(4)
Mn4 N12 2.086(5)
Mn4 N11 2.106(5)
Mn4 N10 2.169(5)
Mn3 O2 1.788(4)
Mn3 O5 1.807(4)
Mn3 O3 1.820(4)
Mn3 N8 2.093(6)
Mn3 N9 2.110(5)
Mn3 N7 2.212(6)
Mn2 O2 1.782(4)
Mn2 O1 1.802(4)
Mn2 O6 1.814(4)
Mn2 N5 2.092(5)
Mn2 N6 2.106(5)
Mn2 N4 2.197(6)
Mn2 Mn1 3.2387(12)
Mn1 O4 1.793(4)
Mn1 O1 1.806(4)
Mn1 O5 1.810(4)
Mn1 N3 2.092(5)
Mn1 N2 2.107(5)
Mn1 N1 2.207(5)
Cl3 O21 1.421(7)
Cl3 O22 1.427(6)
Cl3 O20 1.429(7)
Cl3 O19 1.436(9)
Cl2 O13 1.268(14)
Cl2 O14 1.222(14)
Cl2 O12 1.332(11)
Cl2 O11 1.338(14)
Cl2 O13 1.50(2)
Cl2 O11 1.56(2)
Cl2 O14 1.56(2)
N6 C24 1.334(8)
N6 C28 1.344(8)
N12 C52 1.330(8)
N12 C56 1.338(9)
N3 C5 1.329(9)
N3 C1 1.334(9)
N11 C47 1.339(8)
N11 C43 1.343(9)
N9 C42 1.338(8)
N9 C38 1.346(8)
N5 C19 1.335(8)
N5 C15 1.340(9)
N8 C33 1.329(9)
N8 C29 1.339(10)
N10 C48 1.478(8)
N10 C51 1.491(8)
N10 C49 1.497(8)
N2 C14 1.319(10)
N2 C10 1.334(9)
N1 C7 1.44(3)
N1 C6 1.452(11)
N1 C9 1.49(3)
N1 C9' 1.501(10)
N1 C7' 1.509(12)
N1 C6' 1.57(2)
C38 C39 1.376(9)
C38 C37 1.504(10)
C48 C47 1.499(9)
N4 C23 1.488(9)
N4 C21 1.486(9)
N4 C20 1.495(9)
C42 C41 1.383(9)
C47 C46 1.381(10)
C41 C40 1.390(10)
C23 C24 1.491(10)
C39 C40 1.367(11)
C56 C55 1.373(10)
N7 C37 1.475(9)
N7 C34 1.492(13)
N7 C35 1.517(11)
C1 C2 1.371(10)
C24 C25 1.387(10)
C43 C44 1.363(10)
C19 C18 1.383(10)
C19 C20 1.505(10)
C28 C27 1.377(10)
C49 C50 1.528(9)
C52 C53 1.394(9)
C52 C51 1.498(10)
C15 C16 1.377(10)
C17 C16 1.369(12)
C17 C18 1.383(12)
C45 C44 1.380(11)
C45 C46 1.392(11)
C25 C26 1.385(12)
C21 C22 1.526(11)
C53 C54 1.376(12)
C33 C32 1.387(13)
C33 C34 1.496(14)
C5 C4 1.382(10)
C5 C6 1.517(12)
C5 C6' 1.56(3)
C3 C2 1.368(12)
C3 C4 1.367(13)
C27 C26 1.375(12)
C55 C54 1.391(13)
C29 C30 1.373(11)
C10 C11 1.381(11)
C10 C9' 1.535(12)
C10 C9 1.55(3)
C13 C12 1.349(14)
C13 C14 1.396(12)
C12 C11 1.358(14)
C36 C35 1.509(14)
C30 C31 1.38(2)
C32 C31 1.37(2)
N17 C65 1.181(12)
C66 C65 1.384(13)
Cl1 O9 1.379(10)
Cl1 O8 1.406(8)
Cl1 O7 1.414(9)
Cl1 O10 1.415(8)
C63 N16 1.111(15)
C63 C64 1.51(2)
Cl4 O15 1.38(2)
Cl4 O17 1.367(10)
Cl4 O18 1.422(12)
Cl4 O16 1.492(13)
Cl4 O15 1.48(2)
C61 N15 1.11(2)
C61 C62 1.47(2)
N14 C59 1.21(3)
N13 C57 0.97(2)
C59 C60 1.68(3)
C58 C57 1.986(14)
O14 O11 1.74(3)
C8 C7 1.54(3)
